data_2008845
loop_
_publ_author_name
'Wei Zhu'
'Guishu Yang'
'Kaibai Yu'

_publ_section_title
(<i>R</i>~S~)-(1<i>R</i>,2<i>S</i>,3<i>R</i>)-2-Methoxy-1,7,7-trimethyl-<i>N</i>-(4-nitrobenzylidene)bicyclo[2.2.1]heptane-3-sulfinamide
_journal_issue 8
_journal_name_full 'Acta Crystallographica Section C'
_journal_page_first IUC9900090
_journal_paper_doi 10.1107/S0108270199098960
_journal_volume 55
_journal_year 1999
_chemical_formula_sum 'C18 H24 N2 O4 S'
_chemical_formula_weight 364.45
_chemical_name_systematic ?
_space_group_IT_number 4
_symmetry_cell_setting monoclinic
_symmetry_space_group_name_Hall 'P 2yb'
_symmetry_space_group_name_H-M 'P 1 21 1'
_audit_creation_method SHELXL-97
_cell_angle_alpha 90.00
_cell_angle_beta 100.60(3)
_cell_angle_gamma 90.00
_cell_formula_units_Z 2
_cell_length_a 7.844(3)
_cell_length_b 7.035(3)
_cell_length_c 17.696(7)
_cell_measurement_reflns_used 33
_cell_measurement_temperature 296(2)
_cell_measurement_theta_max 16.32
_cell_measurement_theta_min 3.12
_cell_volume 959.8(7)
_computing_cell_refinement XSCANS
_computing_data_collection 'XSCANS (Siemens, 1994)'
_computing_data_reduction 'SHELXTL (Sheldrick, 1997a)'
_computing_molecular_graphics SHELXTL
_computing_publication_material SHELXTL
_computing_structure_refinement 'SHELXL97 (Sheldrick, 1997b)'
_computing_structure_solution 'SHELXS97 (Sheldrick, 1990)'
_diffrn_ambient_temperature 296(2)
_diffrn_measured_fraction_theta_full 1.000
_diffrn_measured_fraction_theta_max 1.000
_diffrn_measurement_device_type 'Siemens P4'
_diffrn_measurement_method \w
_diffrn_radiation_monochromator graphite
_diffrn_radiation_source 'normal-focus sealed tube'
_diffrn_radiation_type MoK\a
_diffrn_radiation_wavelength 0.71073
_diffrn_reflns_av_R_equivalents 0.020
_diffrn_reflns_av_sigmaI/netI 0.0787
_diffrn_reflns_limit_h_max 9
_diffrn_reflns_limit_h_min 0
_diffrn_reflns_limit_k_max 8
_diffrn_reflns_limit_k_min -1
_diffrn_reflns_limit_l_max 21
_diffrn_reflns_limit_l_min -21
_diffrn_reflns_number 2616
_diffrn_reflns_theta_full 25.99
_diffrn_reflns_theta_max 25.99
_diffrn_reflns_theta_min 2.34
_diffrn_standards_decay_% 3.35
_diffrn_standards_interval_count 97
_diffrn_standards_number 3
_exptl_absorpt_coefficient_mu 0.192
_exptl_absorpt_correction_type none
_exptl_crystal_colour yellow
_exptl_crystal_density_diffrn 1.261
_exptl_crystal_density_method 'not measured'
_exptl_crystal_description irregular
_exptl_crystal_F_000 388
_exptl_crystal_size_max 0.58
_exptl_crystal_size_mid 0.24
_exptl_crystal_size_min 0.12
_refine_diff_density_max 0.165
_refine_diff_density_min -0.140
_refine_ls_abs_structure_details 'Flack (1983)'
_refine_ls_abs_structure_Flack 0.05(12)
_refine_ls_extinction_coef 0.0049(14)
_refine_ls_extinction_method SHELXL97
_refine_ls_goodness_of_fit_ref 0.782
_refine_ls_hydrogen_treatment noref
_refine_ls_matrix_type full
_refine_ls_number_parameters 231
_refine_ls_number_reflns 2349
_refine_ls_number_restraints 1
_refine_ls_restrained_S_all 0.782
_refine_ls_R_factor_all 0.105
_refine_ls_R_factor_gt 0.041
_refine_ls_shift/su_max 0.001
_refine_ls_shift/su_mean 0.000
_refine_ls_structure_factor_coef Fsqd
_refine_ls_weighting_details 'calc w = 1/[\s^2^(Fo^2^)+(0.0396P)^2^] where P = (Fo^2^+2Fc^2^)/3'
_refine_ls_weighting_scheme calc
_refine_ls_wR_factor_ref 0.088
_reflns_number_gt 1094
_reflns_number_total 2349
_reflns_threshold_expression I>2\s(I)
_cod_data_source_file qb0102.cif
_cod_data_source_block y680
_cod_depositor_comments
;
The following automatic conversions were performed:
'_symmetry_cell_setting' value 'Monoclinic' changed to 'monoclinic'
according to '/home/saulius/struct/CIF-dictionaries/cif_core.dic'
dictionary named 'cif_core.dic' version 2.4.1 from 2010-06-29.

Automatic conversion script
Id: cif_fix_enum 1527 2010-12-29 10:47:43Z saulius 

The following automatic conversions were performed:

'_symmetry_cell_setting' value 'Monoclinic' changed to 'monoclinic'
according to /home/saulius/struct/CIF-dictionaries/cif_core.dic
dictionary named 'cif_core.dic' version 2.4.1 from 2010-06-29.

Automatic conversion script
Id: cif_fix_values 1715 2011-07-08 13:25:40Z adriana 
;
_cod_original_cell_volume 959.9(6)
_cod_original_sg_symbol_H-M 'P 21'
_cod_database_code 2008845
_cod_database_fobs_code 2008845

loop_
_symmetry_equiv_pos_as_xyz
'x, y, z'
'-x, y+1/2, -z'

loop_
_atom_site_label
_atom_site_fract_x
_atom_site_fract_y
_atom_site_fract_z
_atom_site_U_iso_or_equiv
_atom_site_adp_type
_atom_site_calc_flag
_atom_site_refinement_flags
_atom_site_occupancy
_atom_site_disorder_assembly
_atom_site_disorder_group
_atom_site_type_symbol
S 0.84085(14) 0.8237(2) 0.28790(6) 0.0697(4) Uani d . 1 . . S
O1 0.7194(3) 0.8558(8) 0.34084(15) 0.1073(16) Uani d . 1 . . O
O2 0.5548(4) 0.7555(6) 0.17599(15) 0.0774(11) Uani d . 1 . . O
O3 1.8408(4) 0.7662(8) 0.59014(19) 0.1097(16) Uani d . 1 . . O
O4 1.7055(4) 0.7630(9) 0.6839(2) 0.138(2) Uani d . 1 . . O
N1 1.0447(4) 0.7769(6) 0.33766(16) 0.0610(11) Uani d . 1 . . N
N2 1.7091(5) 0.7635(7) 0.6162(2) 0.0799(15) Uani d . 1 . . N
C1 1.5415(5) 0.7682(8) 0.5627(2) 0.0625(14) Uani d . 1 . . C
C2 1.5414(5) 0.7717(8) 0.4855(2) 0.0670(16) Uani d . 1 . . C
H2 1.6453 0.7691 0.4673 0.080 Uiso calc R 1 . . H
C3 1.3848(5) 0.7791(8) 0.4347(2) 0.0662(15) Uani d . 1 . . C
H3 1.3829 0.7824 0.3820 0.079 Uiso calc R 1 . . H
C4 1.2311(5) 0.7815(8) 0.4623(2) 0.0586(14) Uani d . 1 . . C
C5 1.2359(5) 0.7777(9) 0.5411(2) 0.0769(18) Uani d . 1 . . C
H5 1.1330 0.7814 0.5600 0.092 Uiso calc R 1 . . H
C6 1.3923(5) 0.7685(8) 0.5913(2) 0.0713(17) Uani d . 1 . . C
H6 1.3956 0.7626 0.6440 0.086 Uiso calc R 1 . . H
C7 1.0627(5) 0.7993(9) 0.4101(2) 0.0697(15) Uani d . 1 . . C
H7 0.9653 0.8282 0.4309 0.084 Uiso calc R 1 . . H
C8 0.8010(6) 0.5825(7) 0.2526(2) 0.0615(14) Uani d . 1 . . C
H8 0.7947 0.5020 0.2972 0.074 Uiso calc R 1 . . H
C9 0.9244(7) 0.4882(7) 0.2086(3) 0.0678(14) Uani d . 1 . . C
H9 1.0461 0.5254 0.2245 0.081 Uiso calc R 1 . . H
C10 0.8889(6) 0.2741(8) 0.2144(3) 0.111(2) Uani d . 1 . . C
H10A 0.8884 0.2361 0.2670 0.133 Uiso calc R 1 . . H
H10B 0.9737 0.1987 0.1940 0.133 Uiso calc R 1 . . H
C11 0.7031(7) 0.2560(9) 0.1629(4) 0.129(2) Uani d . 1 . . C
H11A 0.7034 0.1655 0.1216 0.154 Uiso calc R 1 . . H
H11B 0.6184 0.2162 0.1933 0.154 Uiso calc R 1 . . H
C12 0.6636(7) 0.4590(8) 0.1309(3) 0.0762(17) Uani d . 1 . . C
C13 0.6208(6) 0.5714(8) 0.1981(3) 0.0724(17) Uani d . 1 . . C
H13 0.5384 0.5010 0.2228 0.087 Uiso calc R 1 . . H
C14 0.8453(7) 0.5321(8) 0.1238(2) 0.0707(16) Uani d . 1 . . C
C15 0.8554(5) 0.7412(9) 0.1022(2) 0.0831(18) Uani d . 1 . . C
H15A 0.9747 0.7778 0.1067 0.100 Uiso calc R 1 . . H
H15B 0.8015 0.8175 0.1362 0.100 Uiso calc R 1 . . H
H15C 0.7963 0.7598 0.0503 0.100 Uiso calc R 1 . . H
C16 0.9312(7) 0.4220(11) 0.0664(3) 0.147(3) Uani d . 1 . . C
H16A 0.8647 0.4380 0.0156 0.176 Uiso calc R 1 . . H
H16B 0.9362 0.2895 0.0797 0.176 Uiso calc R 1 . . H
H16C 1.0466 0.4692 0.0680 0.176 Uiso calc R 1 . . H
C17 0.5214(7) 0.4639(10) 0.0596(2) 0.110(2) Uani d . 1 . . C
H17A 0.4269 0.3841 0.0674 0.132 Uiso calc R 1 . . H
H17B 0.5669 0.4188 0.0161 0.132 Uiso calc R 1 . . H
H17C 0.4807 0.5920 0.0502 0.132 Uiso calc R 1 . . H
C18 0.3890(5) 0.8009(13) 0.1932(3) 0.138(3) Uani d . 1 . . C
H18A 0.3305 0.8885 0.1556 0.165 Uiso calc R 1 . . H
H18B 0.4035 0.8578 0.2433 0.165 Uiso calc R 1 . . H
H18C 0.3213 0.6870 0.1924 0.165 Uiso calc R 1 . . H

loop_
_atom_site_aniso_label
_atom_site_aniso_U_11
_atom_site_aniso_U_22
_atom_site_aniso_U_33
_atom_site_aniso_U_12
_atom_site_aniso_U_13
_atom_site_aniso_U_23
S 0.0706(7) 0.0734(10) 0.0600(7) 0.0010(10) -0.0016(6) -0.0060(9)
O1 0.0712(18) 0.183(5) 0.0664(17) 0.029(3) 0.0095(15) -0.033(3)
O2 0.0614(19) 0.093(4) 0.075(2) 0.007(2) 0.0048(15) 0.001(2)
O3 0.0455(17) 0.158(5) 0.124(3) -0.005(3) 0.0107(18) -0.006(3)
O4 0.080(2) 0.240(7) 0.082(2) -0.012(4) -0.0149(19) -0.015(4)
N1 0.0618(19) 0.068(3) 0.0509(19) -0.015(2) 0.0041(16) -0.012(2)
N2 0.057(2) 0.100(4) 0.078(3) -0.005(3) -0.002(3) -0.012(3)
C1 0.051(2) 0.066(4) 0.067(3) -0.005(3) 0.002(2) -0.013(3)
C2 0.057(3) 0.077(5) 0.069(3) -0.004(3) 0.015(2) -0.013(4)
C3 0.072(3) 0.074(4) 0.052(2) 0.002(4) 0.010(2) -0.007(3)
C4 0.052(2) 0.074(4) 0.049(2) -0.003(3) 0.006(2) -0.016(3)
C5 0.053(2) 0.118(6) 0.060(3) -0.006(4) 0.008(2) -0.014(4)
C6 0.054(2) 0.102(5) 0.055(2) -0.005(4) 0.002(2) -0.010(3)
C7 0.059(2) 0.081(4) 0.066(3) -0.008(4) 0.004(2) -0.015(4)
C8 0.069(3) 0.054(4) 0.054(3) -0.019(3) -0.007(3) 0.008(3)
C9 0.078(3) 0.041(3) 0.073(3) 0.004(3) -0.014(3) -0.002(3)
C10 0.125(5) 0.062(5) 0.118(4) 0.013(4) -0.053(3) -0.001(4)
C11 0.145(5) 0.054(4) 0.152(5) -0.016(4) -0.064(4) 0.007(4)
C12 0.082(4) 0.053(4) 0.076(4) -0.004(3) -0.032(3) -0.008(3)
C13 0.073(4) 0.075(5) 0.063(3) -0.032(3) -0.007(3) 0.012(3)
C14 0.084(4) 0.080(5) 0.042(3) 0.024(4) -0.004(3) -0.013(3)
C15 0.078(3) 0.117(6) 0.054(3) 0.005(4) 0.009(2) 0.027(3)
C16 0.146(5) 0.180(8) 0.103(4) 0.073(6) -0.007(4) -0.054(5)
C17 0.116(4) 0.103(5) 0.089(4) 0.001(4) -0.037(3) -0.009(4)
C18 0.064(3) 0.213(9) 0.132(4) 0.017(6) 0.008(3) -0.020(7)

loop_
_atom_type_symbol
_atom_type_description
_atom_type_scat_dispersion_real
_atom_type_scat_dispersion_imag
_atom_type_scat_source
C C 0.0033 0.0016 'International Tables Vol C Tables 4.2.6.8 and 6.1.1.4'
H H 0.0000 0.0000 'International Tables Vol C Tables 4.2.6.8 and 6.1.1.4'
N N 0.0061 0.0033 'International Tables Vol C Tables 4.2.6.8 and 6.1.1.4'
O O 0.0106 0.0060 'International Tables Vol C Tables 4.2.6.8 and 6.1.1.4'
S S 0.1246 0.1234 'International Tables Vol C Tables 4.2.6.8 and 6.1.1.4'

loop_
_geom_angle_atom_site_label_1
_geom_angle_atom_site_label_2
_geom_angle_atom_site_label_3
_geom_angle
O1 S N1 110.82(16)
O1 S C8 105.8(3)
N1 S C8 94.8(2)
C13 O2 C18 116.5(5)
C7 N1 S 114.5(3)
O4 N2 O3 124.0(4)
O4 N2 C1 117.3(4)
O3 N2 C1 118.7(4)
C6 C1 C2 122.0(3)
C6 C1 N2 119.3(4)
C2 C1 N2 118.6(4)
C1 C2 C3 119.2(3)
C4 C3 C2 119.9(3)
C3 C4 C5 119.4(3)
C3 C4 C7 121.3(3)
C5 C4 C7 119.2(3)
C6 C5 C4 120.3(3)
C1 C6 C5 119.1(3)
N1 C7 C4 122.8(4)
C9 C8 C13 104.7(4)
C9 C8 S 120.3(3)
C13 C8 S 109.8(4)
C8 C9 C10 104.9(5)
C8 C9 C14 103.5(4)
C10 C9 C14 102.4(4)
C9 C10 C11 101.5(4)
C12 C11 C10 103.8(4)
C13 C12 C17 113.8(5)
C13 C12 C14 103.4(4)
C17 C12 C14 118.1(5)
C13 C12 C11 104.7(5)
C17 C12 C11 113.0(5)
C14 C12 C11 102.2(5)
O2 C13 C12 112.5(4)
O2 C13 C8 111.5(4)
C12 C13 C8 101.8(4)
C15 C14 C16 105.9(5)
C15 C14 C12 115.7(4)
C16 C14 C12 114.3(5)
C15 C14 C9 113.9(4)
C16 C14 C9 113.4(5)
C12 C14 C9 93.8(4)

loop_
_geom_bond_atom_site_label_1
_geom_bond_atom_site_label_2
_geom_bond_site_symmetry_2
_geom_bond_distance
_geom_bond_publ_flag
S O1 . 1.471(3) ?
S N1 . 1.710(3) ?
S C8 . 1.815(5) ?
O2 C13 . 1.423(6) ?
O2 C18 . 1.426(4) ?
O3 N2 . 1.207(4) ?
O4 N2 . 1.204(4) ?
N1 C7 . 1.274(4) ?
N2 C1 . 1.472(5) ?
C1 C6 . 1.358(4) ?
C1 C2 . 1.367(5) ?
C2 C3 . 1.383(4) ?
C3 C4 . 1.382(4) ?
C4 C5 . 1.388(4) ?
C4 C7 . 1.471(5) ?
C5 C6 . 1.378(4) ?
C8 C9 . 1.503(6) ?
C8 C13 . 1.560(5) ?
C9 C10 . 1.539(8) ?
C9 C14 . 1.546(6) ?
C10 C11 . 1.576(6) ?
C11 C12 . 1.546(8) ?
C12 C13 . 1.515(7) ?
C12 C17 . 1.524(6) ?
C12 C14 . 1.542(7) ?
C14 C15 . 1.525(7) ?
C14 C16 . 1.529(6) ?

loop_
_geom_torsion_atom_site_label_1
_geom_torsion_atom_site_label_2
_geom_torsion_atom_site_label_3
_geom_torsion_atom_site_label_4
_geom_torsion
O1 S N1 C7 -7.8(5)
C8 S N1 C7 -116.7(4)
O4 N2 C1 C6 -1.1(9)
O3 N2 C1 C6 -178.9(6)
O4 N2 C1 C2 179.1(6)
O3 N2 C1 C2 1.3(9)
C6 C1 C2 C3 1.1(9)
N2 C1 C2 C3 -179.0(5)
C1 C2 C3 C4 -0.5(8)
C2 C3 C4 C5 0.4(9)
C2 C3 C4 C7 176.8(5)
C3 C4 C5 C6 -1.0(9)
C7 C4 C5 C6 -177.5(6)
C2 C1 C6 C5 -1.8(10)
N2 C1 C6 C5 178.4(5)
C4 C5 C6 C1 1.7(9)
S N1 C7 C4 -174.9(4)
C3 C4 C7 N1 13.9(9)
C5 C4 C7 N1 -169.8(6)
O1 S C8 C9 -168.5(3)
N1 S C8 C9 -55.2(4)
O1 S C8 C13 70.0(3)
N1 S C8 C13 -176.8(3)
C13 C8 C9 C10 -75.9(5)
S C8 C9 C10 160.1(3)
C13 C8 C9 C14 31.1(5)
S C8 C9 C14 -92.9(4)
C8 C9 C10 C11 69.5(5)
C14 C9 C10 C11 -38.3(6)
C9 C10 C11 C12 3.5(6)
C10 C11 C12 C13 -75.1(6)
C10 C11 C12 C17 160.4(4)
C10 C11 C12 C14 32.4(6)
C18 O2 C13 C12 123.5(4)
C18 O2 C13 C8 -122.8(4)
C17 C12 C13 O2 -47.0(6)
C14 C12 C13 O2 82.4(5)
C11 C12 C13 O2 -170.9(4)
C17 C12 C13 C8 -166.5(5)
C14 C12 C13 C8 -37.1(5)
C11 C12 C13 C8 69.6(5)
C9 C8 C13 O2 -116.6(5)
S C8 C13 O2 13.9(5)
C9 C8 C13 C12 3.5(5)
S C8 C13 C12 134.0(4)
C13 C12 C14 C15 -64.4(5)
C17 C12 C14 C15 62.3(6)
C11 C12 C14 C15 -173.0(4)
C13 C12 C14 C16 172.2(4)
C17 C12 C14 C16 -61.1(7)
C11 C12 C14 C16 63.6(5)
C13 C12 C14 C9 54.4(4)
C17 C12 C14 C9 -178.9(5)
C11 C12 C14 C9 -54.1(5)
C8 C9 C14 C15 68.7(5)
C10 C9 C14 C15 177.6(4)
C8 C9 C14 C16 -170.1(5)
C10 C9 C14 C16 -61.3(6)
C8 C9 C14 C12 -51.6(4)
C10 C9 C14 C12 57.3(5)

loop_
_cod_related_entry_id
_cod_related_entry_database
_cod_related_entry_code
1 ChemSpider 21182901
